data_1541347
loop_
_publ_author_name
'Oles, A.'

_publ_section_title
;
 Neutron diffraction study of UAs2
;
_journal_name_full 'Journal de Physique (Paris)'
_journal_page_first 561
_journal_page_last 564
_journal_volume 26
_journal_year 1965
_chemical_formula_sum 'As2 U'
_chemical_name_systematic 'U As2'
_space_group_IT_number 129
_symmetry_space_group_name_Hall 'P 4ab 2ab -1ab'
_symmetry_space_group_name_H-M 'P 4/n m m :1'
_cell_angle_alpha 90
_cell_angle_beta 90
_cell_angle_gamma 90
_cell_formula_units_Z 2
_cell_length_a 3.954
_cell_length_b 3.954
_cell_length_c 8.116
_cell_volume 126.886
_citation_journal_id_ASTM JOPQAG
_cod_data_source_file Oles_JOPQAG_1965_1725.cif
_cod_data_source_block As2U1
_cod_original_cell_volume 126.8865
_cod_original_sg_symbol_Hall '-P 4a 2a (x-1/4,y+1/4,z)'
_cod_original_formula_sum 'As2 U1'
_cod_database_code 1541347

loop_
_symmetry_equiv_pos_as_xyz
x,y,z
-y+1/2,x+1/2,z
-x,-y,z
y+1/2,-x+1/2,z
x+1/2,-y+1/2,-z
y,x,-z
-x+1/2,y+1/2,-z
-y,-x,-z
-x+1/2,-y+1/2,-z
y,-x,-z
x+1/2,y+1/2,-z
-y,x,-z
-x,y,z
-y+1/2,-x+1/2,z
x,-y,z
y+1/2,x+1/2,z

loop_
_atom_site_label
_atom_site_type_symbol
_atom_site_fract_x
_atom_site_fract_y
_atom_site_fract_z
_atom_site_occupancy
_atom_site_U_iso_or_equiv
As2 As-3 0.5 0 -0.359 1 0.0
U1 U+6 0.5 0 0.2827 1 0.0
As1 As-3 0 0 0 1 0.0
